data_7053287
loop_
_publ_author_name
'Fernando, Isurika R.'
'Daskalakis, Nikos'
'Demadis, Konstantinos D.'
'Mezei, Gellert'

_publ_section_title
;
 Cation effect on the inorganic--organic layered structure of
 pyrazole-4-sulfonate networks and inhibitory effects on copper corrosion
;
_journal_issue 2
_journal_name_full 'New Journal of Chemistry'
_journal_page_first 221
_journal_paper_doi 10.1039/b9nj00361d
_journal_volume 34
_journal_year 2010
_chemical_formula_sum 'C6 H6 N4 O6 S2 Sr'
_chemical_formula_weight 381.89
_chemical_name_systematic
;
?
;
_space_group_IT_number 2
_symmetry_cell_setting triclinic
_symmetry_space_group_name_Hall '-P 1'
_symmetry_space_group_name_H-M 'P -1'
_atom_sites_solution_hydrogens geom
_atom_sites_solution_primary direct
_atom_sites_solution_secondary difmap
_audit_creation_method SHELXL-97
_cell_angle_alpha 92.491(8)
_cell_angle_beta 101.383(7)
_cell_angle_gamma 97.471(7)
_cell_formula_units_Z 2
_cell_length_a 6.027(2)
_cell_length_b 7.243(3)
_cell_length_c 14.186(5)
_cell_measurement_temperature 298(2)
_cell_volume 600.4(4)
_computing_cell_refinement 'Bruker SMART'
_computing_data_collection 'Bruker SMART'
_computing_data_reduction 'Bruker SHELXTL'
_computing_molecular_graphics 'Bruker SHELXTL'
_computing_publication_material 'Bruker SHELXTL'
_computing_structure_refinement 'SHELXL-97 (Sheldrick, 1997)'
_computing_structure_solution 'SHELXS-97 (Sheldrick, 1990)'
_diffrn_ambient_temperature 298(2)
_diffrn_measured_fraction_theta_full 0.991
_diffrn_measured_fraction_theta_max 0.991
_diffrn_measurement_device_type 'CCD area detector'
_diffrn_measurement_method 'phi and omega scans'
_diffrn_radiation_monochromator graphite
_diffrn_radiation_source 'fine-focus sealed tube'
_diffrn_radiation_type MoK\a
_diffrn_radiation_wavelength 0.71073
_diffrn_reflns_av_R_equivalents 0.0137
_diffrn_reflns_av_sigmaI/netI 0.0195
_diffrn_reflns_limit_h_max 6
_diffrn_reflns_limit_h_min -6
_diffrn_reflns_limit_k_max 8
_diffrn_reflns_limit_k_min -6
_diffrn_reflns_limit_l_max 10
_diffrn_reflns_limit_l_min -15
_diffrn_reflns_number 2757
_diffrn_reflns_theta_full 23.31
_diffrn_reflns_theta_max 23.31
_diffrn_reflns_theta_min 2.84
_exptl_absorpt_coefficient_mu 4.867
_exptl_absorpt_correction_type none
_exptl_crystal_colour colorless
_exptl_crystal_density_diffrn 2.112
_exptl_crystal_density_method 'not measured'
_exptl_crystal_description prism
_exptl_crystal_F_000 376
_exptl_crystal_size_max 0.13
_exptl_crystal_size_mid 0.08
_exptl_crystal_size_min 0.05
_refine_diff_density_max 0.365
_refine_diff_density_min -0.566
_refine_diff_density_rms 0.131
_refine_ls_extinction_method none
_refine_ls_goodness_of_fit_ref 1.074
_refine_ls_hydrogen_treatment constr
_refine_ls_matrix_type full
_refine_ls_number_parameters 173
_refine_ls_number_reflns 1719
_refine_ls_number_restraints 0
_refine_ls_restrained_S_all 1.074
_refine_ls_R_factor_all 0.0269
_refine_ls_R_factor_gt 0.0251
_refine_ls_shift/su_max 0.001
_refine_ls_shift/su_mean 0.000
_refine_ls_structure_factor_coef Fsqd
_refine_ls_weighting_details 'calc w=1/[\s^2^(Fo^2^)+(0.0475P)^2^+0.0742P] where P=(Fo^2^+2Fc^2^)/3'
_refine_ls_weighting_scheme calc
_refine_ls_wR_factor_gt 0.0646
_refine_ls_wR_factor_ref 0.0655
_reflns_number_gt 1622
_reflns_number_total 1719
_reflns_threshold_expression >2sigma(I)
_cod_data_source_file b9nj00361d.txt
_cod_data_source_block strontiumpyrazolesulfonate
_cod_depositor_comments
;
The following automatic conversions were performed:

'_symmetry_cell_setting' value 'Triclinic' changed to 'triclinic'
according to /home/saulius/struct/CIF-dictionaries/cif_core.dic
dictionary named 'cif_core.dic' version 2.4.2 from 2011-04-26.

Automatic conversion script
Id: cif_fix_values 1891 2012-01-12 08:04:46Z andrius 
;
_cod_original_sg_symbol_H-M P-1
_cod_database_code 7053287

loop_
_symmetry_equiv_pos_as_xyz
'x, y, z'
'-x, -y, -z'

loop_
_atom_site_label
_atom_site_type_symbol
_atom_site_fract_x
_atom_site_fract_y
_atom_site_fract_z
_atom_site_U_iso_or_equiv
_atom_site_adp_type
_atom_site_occupancy
_atom_site_symmetry_multiplicity
_atom_site_calc_flag
_atom_site_refinement_flags
Sr1 Sr 0.17727(4) 0.77032(4) 0.481410(19) 0.01520(14) Uani 1 1 d .
S1 S 0.61661(13) 0.82697(11) 0.32572(5) 0.0183(2) Uani 1 1 d .
S2 S -0.24255(13) 0.71342(11) 0.60449(5) 0.0143(3) Uani 0.984(3) 1 d P
O1 O 0.4020(4) 0.7486(3) 0.34954(16) 0.0286(6) Uani 1 1 d .
O2 O 0.8053(4) 0.7244(3) 0.35862(16) 0.0273(6) Uani 1 1 d .
O3 O 0.6741(4) 1.0258(3) 0.35370(16) 0.0284(6) Uani 1 1 d .
O4 O -0.1796(4) 0.8966(3) 0.57026(15) 0.0253(5) Uani 1 1 d .
O5 O -0.1029(3) 0.5823(3) 0.57170(14) 0.0185(5) Uani 1 1 d .
O6 O -0.4851(4) 0.6514(3) 0.58119(15) 0.0227(5) Uani 1 1 d .
N1 N 0.6326(6) 0.8031(5) 0.0485(2) 0.0439(9) Uani 1 1 d .
N2 N 0.4138(6) 0.7353(5) 0.0486(2) 0.0405(8) Uani 1 1 d .
H2 H 0.3134 0.6982 -0.0030 0.049 Uiso 1 1 calc R
N3 N 0.0347(5) 0.6843(5) 0.8786(2) 0.0379(8) Uani 1 1 d .
N4 N -0.1613(5) 0.7576(4) 0.8823(2) 0.0349(8) Uani 1 1 d .
H4 H -0.2026 0.7857 0.9352 0.042 Uiso 1 1 calc R
C1 C 0.3688(6) 0.7314(5) 0.1371(2) 0.0297(8) Uani 1 1 d .
H1 H 0.2295 0.6891 0.1532 0.036 Uiso 1 1 calc R
C2 C 0.5683(6) 0.8020(5) 0.1992(2) 0.0213(7) Uani 1 1 d .
C3 C 0.7259(6) 0.8439(6) 0.1416(3) 0.0349(9) Uani 1 1 d .
H3 H 0.8779 0.8943 0.1649 0.042 Uiso 1 1 calc R
C4 C -0.2811(6) 0.7810(5) 0.7958(2) 0.0274(8) Uani 1 1 d .
H4A H -0.4202 0.8269 0.7825 0.033 Uiso 1 1 calc R
C5 C -0.1613(5) 0.7245(5) 0.7300(2) 0.0204(7) Uani 1 1 d .
C6 C 0.0328(6) 0.6653(5) 0.7848(2) 0.0294(8) Uani 1 1 d .
H6 H 0.1461 0.6186 0.7588 0.035 Uiso 1 1 calc R

loop_
_atom_site_aniso_label
_atom_site_aniso_U_11
_atom_site_aniso_U_22
_atom_site_aniso_U_33
_atom_site_aniso_U_23
_atom_site_aniso_U_13
_atom_site_aniso_U_12
Sr1 0.01460(19) 0.0156(2) 0.0155(2) 0.00079(12) 0.00328(12) 0.00222(12)
S1 0.0181(4) 0.0242(5) 0.0122(4) -0.0008(3) 0.0021(3) 0.0046(3)
S2 0.0154(5) 0.0151(5) 0.0124(5) 0.0004(3) 0.0024(3) 0.0032(3)
O1 0.0247(13) 0.0384(15) 0.0250(13) 0.0034(10) 0.0109(10) 0.0035(11)
O2 0.0240(13) 0.0342(14) 0.0223(13) -0.0009(10) -0.0023(10) 0.0114(11)
O3 0.0336(13) 0.0255(13) 0.0243(13) -0.0044(10) 0.0024(10) 0.0053(11)
O4 0.0353(14) 0.0200(13) 0.0209(12) 0.0030(9) 0.0061(10) 0.0037(10)
O5 0.0203(11) 0.0188(12) 0.0173(11) -0.0003(9) 0.0045(9) 0.0052(9)
O6 0.0171(12) 0.0261(13) 0.0248(13) -0.0004(9) 0.0026(9) 0.0056(10)
N1 0.047(2) 0.064(2) 0.0209(18) -0.0005(16) 0.0086(15) 0.0052(18)
N2 0.0405(19) 0.057(2) 0.0183(17) -0.0044(15) -0.0047(14) 0.0054(16)
N3 0.0375(19) 0.054(2) 0.0197(17) 0.0039(15) -0.0014(14) 0.0072(16)
N4 0.0440(19) 0.046(2) 0.0157(16) -0.0027(14) 0.0103(14) 0.0064(16)
C1 0.0221(19) 0.044(2) 0.0212(19) 0.0001(16) 0.0017(15) 0.0041(17)
C2 0.0240(18) 0.0244(18) 0.0157(17) -0.0009(13) 0.0039(14) 0.0047(14)
C3 0.029(2) 0.049(3) 0.027(2) -0.0004(17) 0.0090(16) 0.0014(18)
C4 0.0272(19) 0.036(2) 0.0210(19) 0.0014(15) 0.0068(15) 0.0084(16)
C5 0.0242(18) 0.0228(18) 0.0128(17) 0.0001(13) 0.0022(14) 0.0005(14)
C6 0.0258(19) 0.043(2) 0.0191(19) 0.0010(16) 0.0018(15) 0.0070(17)

loop_
_atom_type_symbol
_atom_type_description
_atom_type_scat_dispersion_real
_atom_type_scat_dispersion_imag
_atom_type_scat_source
Sr Sr -1.5307 3.2498 'International Tables Vol C Tables 4.2.6.8 and 6.1.1.4'
S S 0.1246 0.1234 'International Tables Vol C Tables 4.2.6.8 and 6.1.1.4'
O O 0.0106 0.0060 'International Tables Vol C Tables 4.2.6.8 and 6.1.1.4'
N N 0.0061 0.0033 'International Tables Vol C Tables 4.2.6.8 and 6.1.1.4'
H H 0.0000 0.0000 'International Tables Vol C Tables 4.2.6.8 and 6.1.1.4'
C C 0.0033 0.0016 'International Tables Vol C Tables 4.2.6.8 and 6.1.1.4'

loop_
_geom_angle_atom_site_label_1
_geom_angle_atom_site_label_2
_geom_angle_atom_site_label_3
_geom_angle
_geom_angle_site_symmetry_1
_geom_angle_site_symmetry_3
O6 Sr1 O2 152.36(8) 1_655 1_455
O6 Sr1 O1 83.22(8) 1_655 .
O2 Sr1 O1 91.03(8) 1_455 .
O6 Sr1 O4 124.27(8) 1_655 2_576
O2 Sr1 O4 81.08(8) 1_455 2_576
O1 Sr1 O4 81.27(8) . 2_576
O6 Sr1 O5 77.53(7) 1_655 2_566
O2 Sr1 O5 74.83(7) 1_455 2_566
O1 Sr1 O5 77.02(7) . 2_566
O4 Sr1 O5 147.01(7) 2_576 2_566
O6 Sr1 O5 91.67(7) 1_655 .
O2 Sr1 O5 77.34(8) 1_455 .
O1 Sr1 O5 144.25(8) . .
O4 Sr1 O5 128.67(7) 2_576 .
O5 Sr1 O5 67.35(7) 2_566 .
O6 Sr1 O3 69.00(7) 1_655 2_676
O2 Sr1 O3 133.74(7) 1_455 2_676
O1 Sr1 O3 124.62(8) . 2_676
O4 Sr1 O3 77.13(8) 2_576 2_676
O5 Sr1 O3 135.83(7) 2_566 2_676
O5 Sr1 O3 85.29(7) . 2_676
O6 Sr1 O4 120.99(7) 1_655 .
O2 Sr1 O4 71.00(7) 1_455 .
O1 Sr1 O4 154.57(7) . .
O4 Sr1 O4 78.33(7) 2_576 .
O5 Sr1 O4 113.56(7) 2_566 .
O5 Sr1 O4 50.70(6) . .
O3 Sr1 O4 64.91(7) 2_676 .
O6 Sr1 S2 16.19(5) 1_655 1_655
O2 Sr1 S2 160.52(5) 1_455 1_655
O1 Sr1 S2 74.48(6) . 1_655
O4 Sr1 S2 108.79(5) 2_576 1_655
O5 Sr1 S2 89.02(5) 2_566 1_655
O5 Sr1 S2 106.78(5) . 1_655
O3 Sr1 S2 65.69(5) 2_676 1_655
O4 Sr1 S2 126.68(5) . 1_655
O6 Sr1 Sr1 133.79(5) 1_655 2_576
O2 Sr1 Sr1 71.53(6) 1_455 2_576
O1 Sr1 Sr1 122.00(6) . 2_576
O4 Sr1 Sr1 42.32(5) 2_576 2_576
O5 Sr1 Sr1 141.11(5) 2_566 2_576
O5 Sr1 Sr1 86.54(5) . 2_576
O3 Sr1 Sr1 64.83(5) 2_676 2_576
O4 Sr1 Sr1 36.00(4) . 2_576
S2 Sr1 Sr1 127.16(2) 1_655 2_576
O6 Sr1 Sr1 83.57(6) 1_655 2_566
O2 Sr1 Sr1 73.21(6) 1_455 2_566
O1 Sr1 Sr1 110.74(6) . 2_566
O4 Sr1 Sr1 151.52(5) 2_576 2_566
O5 Sr1 Sr1 33.76(5) 2_566 2_566
O5 Sr1 Sr1 33.59(4) . 2_566
O3 Sr1 Sr1 112.36(6) 2_676 2_566
O4 Sr1 Sr1 81.85(5) . 2_566
S2 Sr1 Sr1 99.42(2) 1_655 2_566
Sr1 Sr1 Sr1 115.48(3) 2_576 2_566
O6 Sr1 Sr1 70.90(6) 1_655 2_676
O2 Sr1 Sr1 130.85(6) 1_455 2_676
O1 Sr1 Sr1 66.09(6) . 2_676
O4 Sr1 Sr1 53.86(5) 2_576 2_676
O5 Sr1 Sr1 133.36(5) 2_566 2_676
O5 Sr1 Sr1 144.57(5) . 2_676
O3 Sr1 Sr1 59.90(5) 2_676 2_676
O4 Sr1 Sr1 111.95(5) . 2_676
S2 Sr1 Sr1 55.03(3) 1_655 2_676
Sr1 Sr1 Sr1 84.43(3) 2_576 2_676
Sr1 Sr1 Sr1 154.449(14) 2_566 2_676
O2 S1 O1 114.31(15) . .
O2 S1 O3 112.50(14) . .
O1 S1 O3 112.15(14) . .
O2 S1 C2 105.02(14) . .
O1 S1 C2 104.97(15) . .
O3 S1 C2 107.05(15) . .
O6 S2 O4 112.95(14) . .
O6 S2 O5 114.73(14) . .
O4 S2 O5 108.80(13) . .
O6 S2 C5 106.52(14) . .
O4 S2 C5 109.40(14) . .
O5 S2 C5 103.93(14) . .
O6 S2 Sr1 29.11(9) . 1_455
O4 S2 Sr1 84.05(10) . 1_455
O5 S2 Sr1 125.08(9) . 1_455
C5 S2 Sr1 122.09(11) . 1_455
S1 O1 Sr1 140.53(14) . .
S1 O2 Sr1 138.28(14) . 1_655
S1 O3 Sr1 135.20(13) . 2_676
S2 O4 Sr1 164.29(14) . 2_576
S2 O4 Sr1 93.24(10) . .
Sr1 O4 Sr1 101.68(7) 2_576 .
S2 O5 Sr1 133.76(12) . 2_566
S2 O5 Sr1 107.18(11) . .
Sr1 O5 Sr1 112.65(7) 2_566 .
S2 O6 Sr1 134.69(14) . 1_455
C3 N1 N2 103.8(3) . .
C1 N2 N1 113.1(3) . .
C6 N3 N4 103.7(3) . .
C4 N4 N3 112.9(3) . .
N2 C1 C2 106.2(3) . .
C1 C2 C3 105.4(3) . .
C1 C2 S1 127.2(3) . .
C3 C2 S1 127.4(3) . .
N1 C3 C2 111.6(3) . .
N4 C4 C5 106.9(3) . .
C4 C5 C6 105.1(3) . .
C4 C5 S2 127.4(3) . .
C6 C5 S2 127.3(3) . .
N3 C6 C5 111.4(3) . .

loop_
_geom_bond_atom_site_label_1
_geom_bond_atom_site_label_2
_geom_bond_distance
_geom_bond_site_symmetry_2
Sr1 O6 2.512(2) 1_655
Sr1 O2 2.527(2) 1_455
Sr1 O1 2.528(2) .
Sr1 O4 2.550(2) 2_576
Sr1 O5 2.587(2) 2_566
Sr1 O5 2.599(2) .
Sr1 O3 2.642(2) 2_676
Sr1 O4 2.921(2) .
Sr1 S2 3.6706(15) 1_655
Sr1 Sr1 4.2491(14) 2_576
Sr1 Sr1 4.3159(15) 2_566
Sr1 Sr1 4.7067(15) 2_676
S1 O2 1.450(2) .
S1 O1 1.452(2) .
S1 O3 1.455(3) .
S1 C2 1.757(3) .
S2 O6 1.440(2) .
S2 O4 1.462(2) .
S2 O5 1.467(2) .
S2 C5 1.747(3) .
S2 Sr1 3.6706(15) 1_455
O2 Sr1 2.527(2) 1_655
O3 Sr1 2.642(2) 2_676
O4 Sr1 2.550(2) 2_576
O5 Sr1 2.587(2) 2_566
O6 Sr1 2.512(2) 1_455
N1 C3 1.333(5) .
N1 N2 1.346(5) .
N2 C1 1.337(4) .
N3 C6 1.330(4) .
N3 N4 1.365(4) .
N4 C4 1.325(5) .
C1 C2 1.366(5) .
C2 C3 1.384(5) .
C4 C5 1.367(5) .
C5 C6 1.398(5) .
